data_4306413
loop_
_publ_author_name
'Mariappan Kadarkaraisamy'
'Gerald Caple'
'Andrea R. Gorden'
'Marie A. Squire'
'Andrew G. Sykes'

_publ_section_title
;
Large Amplitude, Proton- and Cation-Activated Latch-Type Mechanical
Switches: O-Protonated Amides Stabilized by Intramolecular, Low-Barrier
Hydrogen Bonds within Macrocycles
;
_journal_name_full 'Inorganic Chemistry'
_journal_page_first 11644
_journal_page_last 11655
_journal_paper_doi 10.1021/ic801238a
_journal_volume 47
_journal_year 2008
_chemical_formula_moiety 'C29 H29 N O7'
_chemical_formula_sum 'C29 H29 N O7'
_chemical_formula_weight 503.53
_chemical_name_common AQHNHC(O)phenyl-(7)
_chemical_name_systematic
;
 ?
;
_space_group_IT_number 14
_symmetry_cell_setting monoclinic
_symmetry_space_group_name_Hall '-P 2ybc'
_symmetry_space_group_name_H-M 'P 1 21/c 1'
_atom_sites_solution_hydrogens geom
_atom_sites_solution_primary direct
_atom_sites_solution_secondary difmap
_audit_creation_method SHELXL-97
_cell_angle_alpha 90.00
_cell_angle_beta 100.9390(10)
_cell_angle_gamma 90.00
_cell_formula_units_Z 4
_cell_length_a 13.0944(7)
_cell_length_b 13.4476(7)
_cell_length_c 14.3000(8)
_cell_measurement_reflns_used 8139
_cell_measurement_temperature 100(2)
_cell_measurement_theta_max 25.37
_cell_measurement_theta_min 2.19
_cell_volume 2472.3(2)
_computing_cell_refinement 'Bruker SAINT (Bruker, 2006)'
_computing_data_collection 'Bruker APEXII (Bruker, 2006)'
_computing_data_reduction 'Bruker SAINT (Bruker, 2006)'
_computing_molecular_graphics 'Ortep-3(Farrugia, 1997)'
_computing_publication_material 'WinGX(Farrugia, 1999)'
_computing_structure_refinement 'SHELXL-97 (Sheldrick, 1997a)'
_computing_structure_solution SIR92
_diffrn_ambient_temperature 100(2)
_diffrn_measured_fraction_theta_full 1.000
_diffrn_measured_fraction_theta_max 1.000
_diffrn_measurement_device_type 'CCD area detector'
_diffrn_measurement_method 'phi and omega scans'
_diffrn_radiation_monochromator graphite
_diffrn_radiation_source 'fine-focus sealed tube'
_diffrn_radiation_type MoK\a
_diffrn_radiation_wavelength 0.71073
_diffrn_reflns_av_R_equivalents 0.0485
_diffrn_reflns_av_sigmaI/netI 0.0341
_diffrn_reflns_limit_h_max 15
_diffrn_reflns_limit_h_min -15
_diffrn_reflns_limit_k_max 15
_diffrn_reflns_limit_k_min -15
_diffrn_reflns_limit_l_max 17
_diffrn_reflns_limit_l_min -17
_diffrn_reflns_number 23904
_diffrn_reflns_theta_full 25.00
_diffrn_reflns_theta_max 25.00
_diffrn_reflns_theta_min 1.58
_diffrn_standards_decay_% 0
_diffrn_standards_interval_count 0
_diffrn_standards_interval_time 0
_diffrn_standards_number 0
_exptl_absorpt_coefficient_mu 0.097
_exptl_absorpt_correction_T_max 0.9847
_exptl_absorpt_correction_T_min 0.9505
_exptl_absorpt_correction_type multi-scan
_exptl_absorpt_process_details SADABS
_exptl_crystal_colour colorless
_exptl_crystal_density_diffrn 1.353
_exptl_crystal_density_method 'not measured'
_exptl_crystal_description block
_exptl_crystal_F_000 1064
_exptl_crystal_size_max 0.53
_exptl_crystal_size_mid 0.20
_exptl_crystal_size_min 0.16
_refine_diff_density_max 0.509
_refine_diff_density_min -0.208
_refine_diff_density_rms 0.043
_refine_ls_extinction_method none
_refine_ls_goodness_of_fit_ref 1.048
_refine_ls_hydrogen_treatment mixed
_refine_ls_matrix_type full
_refine_ls_number_parameters 338
_refine_ls_number_reflns 4360
_refine_ls_number_restraints 0
_refine_ls_restrained_S_all 1.048
_refine_ls_R_factor_all 0.0584
_refine_ls_R_factor_gt 0.0404
_refine_ls_shift/su_max 0.000
_refine_ls_shift/su_mean 0.000
_refine_ls_structure_factor_coef Fsqd
_refine_ls_weighting_details 'calc w=1/[\s^2^(Fo^2^)+(0.0478P)^2^+0.7022P] where P=(Fo^2^+2Fc^2^)/3'
_refine_ls_weighting_scheme calc
_refine_ls_wR_factor_gt 0.0959
_refine_ls_wR_factor_ref 0.1054
_reflns_number_gt 3285
_reflns_number_total 4360
_reflns_threshold_expression >2sigma(I)
_cod_data_source_file ic801238a_si_003_04.cif
_cod_data_source_block 08078
_cod_depositor_comments
;
The following automatic conversions were performed:
'_symmetry_cell_setting' value 'Monoclinic' changed to 'monoclinic'
according to '/home/saulius/struct/CIF-dictionaries/cif_core.dic'
dictionary named 'cif_core.dic' version 2.4.1 from 2010-06-29.

Automatic conversion script
Id: cif_fix_enum 1527 2010-12-29 10:47:43Z saulius 
;
_cod_original_sg_symbol_H-M 'P 21/c'
_cod_database_code 4306413

loop_
_symmetry_equiv_pos_as_xyz
'x, y, z'
'-x, y+1/2, -z+1/2'
'-x, -y, -z'
'x, -y-1/2, z-1/2'

loop_
_atom_site_label
_atom_site_type_symbol
_atom_site_fract_x
_atom_site_fract_y
_atom_site_fract_z
_atom_site_U_iso_or_equiv
_atom_site_adp_type
_atom_site_occupancy
_atom_site_symmetry_multiplicity
_atom_site_calc_flag
_atom_site_refinement_flags
_atom_site_disorder_assembly
_atom_site_disorder_group
H98 H 0.2865(16) 0.2123(14) -0.0276(13) 0.033(6) Uiso 1 1 d . . .
C1 C 0.39563(13) 0.13460(12) -0.21967(13) 0.0219(4) Uani 1 1 d . . .
C2 C 0.43258(14) 0.13763(13) -0.30444(13) 0.0252(4) Uani 1 1 d . . .
H2 H 0.3851 0.1356 -0.3635 0.030 Uiso 1 1 calc R . .
C3 C 0.53831(15) 0.14358(13) -0.30326(13) 0.0270(4) Uani 1 1 d . . .
H3 H 0.5630 0.1449 -0.3616 0.032 Uiso 1 1 calc R . .
C4 C 0.60780(15) 0.14755(13) -0.21840(13) 0.0261(4) Uani 1 1 d . . .
H4 H 0.6804 0.1510 -0.2180 0.031 Uiso 1 1 calc R . .
C5 C 0.57120(13) 0.14641(12) -0.13224(13) 0.0221(4) Uani 1 1 d . . .
C6 C 0.64757(14) 0.15340(13) -0.04183(13) 0.0247(4) Uani 1 1 d . . .
C7 C 0.60989(13) 0.13893(13) 0.04882(13) 0.0223(4) Uani 1 1 d . . .
C8 C 0.68200(14) 0.13422(13) 0.13459(14) 0.0266(4) Uani 1 1 d . . .
H8 H 0.7543 0.1402 0.1345 0.032 Uiso 1 1 calc R . .
C9 C 0.64803(15) 0.12098(13) 0.21893(14) 0.0280(4) Uani 1 1 d . . .
H9 H 0.6972 0.1185 0.2770 0.034 Uiso 1 1 calc R . .
C10 C 0.54269(14) 0.11111(13) 0.22055(13) 0.0252(4) Uani 1 1 d . . .
H10 H 0.5198 0.1027 0.2793 0.030 Uiso 1 1 calc R . .
C11 C 0.47141(13) 0.11361(12) 0.13549(13) 0.0210(4) Uani 1 1 d . . .
C12 C 0.50413(13) 0.12973(12) 0.04850(12) 0.0201(4) Uani 1 1 d . . .
C13 C 0.42206(13) 0.13760(12) -0.04133(12) 0.0201(4) Uani 1 1 d . . .
H13 H 0.3780 0.0765 -0.0442 0.024 Uiso 1 1 calc R . .
C14 C 0.46538(13) 0.13995(12) -0.13207(12) 0.0207(4) Uani 1 1 d . . .
C15 C 0.22053(14) 0.11618(14) -0.30271(13) 0.0281(4) Uani 1 1 d . . .
H15A H 0.2431 0.0621 -0.3412 0.034 Uiso 1 1 calc R . .
H15B H 0.2176 0.1788 -0.3395 0.034 Uiso 1 1 calc R . .
C16 C 0.11621(15) 0.09304(14) -0.28142(14) 0.0329(5) Uani 1 1 d . . .
H16A H 0.0682 0.0745 -0.3410 0.039 Uiso 1 1 calc R . .
H16B H 0.1218 0.0357 -0.2373 0.039 Uiso 1 1 calc R . .
C17 C -0.02856(15) 0.16144(17) -0.22742(15) 0.0380(5) Uani 1 1 d . . .
H17A H -0.0425 0.0895 -0.2223 0.046 Uiso 1 1 calc R . .
H17B H -0.0773 0.1880 -0.2833 0.046 Uiso 1 1 calc R . .
C18 C -0.04528(15) 0.21315(16) -0.13982(14) 0.0354(5) Uani 1 1 d . . .
H18A H -0.0230 0.2834 -0.1407 0.043 Uiso 1 1 calc R . .
H18B H -0.1199 0.2115 -0.1356 0.043 Uiso 1 1 calc R . .
C19 C -0.00313(15) 0.19625(15) 0.02887(14) 0.0335(5) Uani 1 1 d . . .
H19A H -0.0788 0.1980 0.0286 0.040 Uiso 1 1 calc R . .
H19B H 0.0249 0.2643 0.0416 0.040 Uiso 1 1 calc R . .
C20 C 0.04909(14) 0.12730(15) 0.10404(14) 0.0312(5) Uani 1 1 d . . .
H20A H 0.0235 0.1395 0.1639 0.037 Uiso 1 1 calc R . .
H20B H 0.0325 0.0577 0.0842 0.037 Uiso 1 1 calc R . .
C21 C 0.21203(14) 0.06951(14) 0.18267(13) 0.0266(4) Uani 1 1 d . . .
H21A H 0.2072 0.0039 0.1507 0.032 Uiso 1 1 calc R . .
H21B H 0.1797 0.0639 0.2396 0.032 Uiso 1 1 calc R . .
C22 C 0.32331(14) 0.09864(13) 0.21191(12) 0.0248(4) Uani 1 1 d . . .
H22A H 0.3289 0.1649 0.2427 0.030 Uiso 1 1 calc R . .
H22B H 0.3609 0.0497 0.2576 0.030 Uiso 1 1 calc R . .
C23 C 0.38230(13) 0.31808(13) -0.04524(11) 0.0186(4) Uani 1 1 d . . .
C24 C 0.30017(13) 0.39674(13) -0.04382(12) 0.0209(4) Uani 1 1 d . . .
C25 C 0.19398(13) 0.37594(14) -0.06117(13) 0.0242(4) Uani 1 1 d . . .
H25 H 0.1699 0.3102 -0.0763 0.029 Uiso 1 1 calc R . .
C26 C 0.12368(15) 0.45213(14) -0.05612(14) 0.0297(5) Uani 1 1 d . . .
H26 H 0.0512 0.4384 -0.0682 0.036 Uiso 1 1 calc R . .
C27 C 0.15840(15) 0.54814(14) -0.03360(14) 0.0299(5) Uani 1 1 d . . .
H27 H 0.1099 0.5997 -0.0293 0.036 Uiso 1 1 calc R . .
C28 C 0.26343(15) 0.56885(14) -0.01738(14) 0.0286(4) Uani 1 1 d . . .
H28 H 0.2872 0.6347 -0.0025 0.034 Uiso 1 1 calc R . .
C29 C 0.33443(14) 0.49332(13) -0.02285(13) 0.0241(4) Uani 1 1 d . . .
H29 H 0.4067 0.5078 -0.0122 0.029 Uiso 1 1 calc R . .
N1 N 0.35285(12) 0.22335(10) -0.03661(10) 0.0196(3) Uani 1 1 d . . .
O1 O 0.73942(10) 0.16991(11) -0.04200(10) 0.0377(4) Uani 1 1 d . . .
O2 O 0.29279(9) 0.12615(9) -0.21438(8) 0.0255(3) Uani 1 1 d . . .
O3 O 0.07583(10) 0.17590(10) -0.23977(9) 0.0331(3) Uani 1 1 d . . .
O4 O 0.01492(10) 0.16265(11) -0.06084(10) 0.0384(4) Uani 1 1 d . . .
O5 O 0.15841(9) 0.14207(9) 0.11958(9) 0.0271(3) Uani 1 1 d . . .
O6 O 0.36664(9) 0.10107(9) 0.12705(8) 0.0239(3) Uani 1 1 d . . .
O7 O 0.47137(9) 0.34117(9) -0.05286(8) 0.0240(3) Uani 1 1 d . . .

loop_
_atom_site_aniso_label
_atom_site_aniso_U_11
_atom_site_aniso_U_22
_atom_site_aniso_U_33
_atom_site_aniso_U_23
_atom_site_aniso_U_13
_atom_site_aniso_U_12
C1 0.0228(10) 0.0155(9) 0.0269(10) -0.0011(7) 0.0034(8) 0.0023(7)
C2 0.0353(11) 0.0197(9) 0.0202(10) -0.0020(7) 0.0041(8) 0.0021(8)
C3 0.0365(11) 0.0201(10) 0.0274(10) 0.0000(8) 0.0134(9) 0.0046(8)
C4 0.0280(10) 0.0194(10) 0.0333(11) -0.0014(8) 0.0123(9) 0.0034(8)
C5 0.0237(10) 0.0154(9) 0.0279(10) -0.0014(8) 0.0066(8) 0.0012(7)
C6 0.0224(10) 0.0198(9) 0.0325(11) -0.0027(8) 0.0063(8) 0.0010(8)
C7 0.0221(10) 0.0164(9) 0.0276(10) -0.0020(7) 0.0026(8) 0.0021(7)
C8 0.0206(10) 0.0233(10) 0.0340(11) -0.0012(8) 0.0004(8) 0.0024(8)
C9 0.0291(11) 0.0230(10) 0.0277(11) 0.0016(8) -0.0055(8) 0.0033(8)
C10 0.0305(11) 0.0177(9) 0.0263(10) 0.0033(8) 0.0022(8) 0.0009(8)
C11 0.0215(10) 0.0136(9) 0.0269(10) 0.0020(7) 0.0018(8) 0.0015(7)
C12 0.0229(9) 0.0133(8) 0.0236(10) -0.0008(7) 0.0028(8) 0.0020(7)
C13 0.0207(9) 0.0161(9) 0.0232(10) -0.0008(7) 0.0037(7) -0.0008(7)
C14 0.0267(10) 0.0130(9) 0.0228(10) -0.0014(7) 0.0058(8) 0.0013(7)
C15 0.0312(11) 0.0280(10) 0.0214(10) -0.0045(8) -0.0041(8) 0.0033(8)
C16 0.0307(11) 0.0287(11) 0.0352(12) -0.0035(9) -0.0039(9) -0.0030(9)
C17 0.0294(11) 0.0483(13) 0.0354(12) 0.0003(10) 0.0038(9) -0.0112(10)
C18 0.0210(10) 0.0473(13) 0.0372(12) 0.0039(10) 0.0034(9) -0.0013(9)
C19 0.0232(10) 0.0410(12) 0.0365(12) -0.0046(9) 0.0065(9) 0.0005(9)
C20 0.0242(10) 0.0372(12) 0.0340(11) -0.0027(9) 0.0101(9) -0.0046(9)
C21 0.0309(11) 0.0267(10) 0.0236(10) 0.0020(8) 0.0091(8) -0.0010(8)
C22 0.0303(10) 0.0238(10) 0.0212(9) 0.0019(8) 0.0072(8) 0.0002(8)
C23 0.0214(10) 0.0214(9) 0.0127(8) -0.0003(7) 0.0022(7) 0.0001(7)
C24 0.0238(10) 0.0234(10) 0.0155(9) 0.0036(7) 0.0039(7) 0.0041(8)
C25 0.0221(10) 0.0245(10) 0.0254(10) 0.0012(8) 0.0029(8) 0.0024(8)
C26 0.0233(10) 0.0323(11) 0.0334(11) 0.0058(9) 0.0054(8) 0.0050(8)
C27 0.0304(11) 0.0276(11) 0.0329(11) 0.0059(9) 0.0092(9) 0.0131(8)
C28 0.0341(11) 0.0201(10) 0.0333(11) 0.0024(8) 0.0103(9) 0.0025(8)
C29 0.0237(10) 0.0223(10) 0.0275(10) 0.0046(8) 0.0079(8) 0.0008(8)
N1 0.0175(8) 0.0200(8) 0.0215(8) 0.0011(6) 0.0042(6) 0.0018(6)
O1 0.0224(8) 0.0516(9) 0.0399(9) -0.0051(7) 0.0081(6) -0.0049(6)
O2 0.0238(7) 0.0296(7) 0.0218(7) -0.0010(5) 0.0005(5) -0.0013(5)
O3 0.0283(7) 0.0353(8) 0.0382(8) -0.0046(6) 0.0122(6) -0.0081(6)
O4 0.0346(8) 0.0488(9) 0.0319(8) -0.0001(7) 0.0062(6) 0.0086(7)
O5 0.0219(7) 0.0281(7) 0.0315(7) 0.0021(6) 0.0057(6) -0.0010(5)
O6 0.0230(7) 0.0284(7) 0.0207(7) 0.0033(5) 0.0051(5) -0.0010(5)
O7 0.0202(7) 0.0238(7) 0.0287(7) -0.0021(5) 0.0065(5) -0.0009(5)

loop_
_atom_type_symbol
_atom_type_description
_atom_type_scat_dispersion_real
_atom_type_scat_dispersion_imag
_atom_type_scat_source
C C 0.0033 0.0016 'International Tables Vol C Tables 4.2.6.8 and 6.1.1.4'
H H 0.0000 0.0000 'International Tables Vol C Tables 4.2.6.8 and 6.1.1.4'
N N 0.0061 0.0033 'International Tables Vol C Tables 4.2.6.8 and 6.1.1.4'
O O 0.0106 0.0060 'International Tables Vol C Tables 4.2.6.8 and 6.1.1.4'

loop_
_geom_angle_atom_site_label_1
_geom_angle_atom_site_label_2
_geom_angle_atom_site_label_3
_geom_angle
_geom_angle_site_symmetry_1
_geom_angle_site_symmetry_3
_geom_angle_publ_flag
O2 C1 C2 124.10(16) . . ?
O2 C1 C14 115.80(15) . . ?
C2 C1 C14 120.11(16) . . ?
C3 C2 C1 120.31(17) . . ?
C3 C2 H2 119.8 . . ?
C1 C2 H2 119.8 . . ?
C4 C3 C2 120.46(17) . . ?
C4 C3 H3 119.8 . . ?
C2 C3 H3 119.8 . . ?
C3 C4 C5 119.73(17) . . ?
C3 C4 H4 120.1 . . ?
C5 C4 H4 120.1 . . ?
C14 C5 C4 120.59(17) . . ?
C14 C5 C6 120.76(16) . . ?
C4 C5 C6 118.64(16) . . ?
O1 C6 C5 120.76(17) . . ?
O1 C6 C7 121.01(17) . . ?
C5 C6 C7 118.23(15) . . ?
C12 C7 C8 120.33(16) . . ?
C12 C7 C6 120.33(16) . . ?
C8 C7 C6 119.35(16) . . ?
C9 C8 C7 119.86(17) . . ?
C9 C8 H8 120.1 . . ?
C7 C8 H8 120.1 . . ?
C8 C9 C10 120.97(17) . . ?
C8 C9 H9 119.5 . . ?
C10 C9 H9 119.5 . . ?
C11 C10 C9 119.21(17) . . ?
C11 C10 H10 120.4 . . ?
C9 C10 H10 120.4 . . ?
O6 C11 C10 124.95(16) . . ?
O6 C11 C12 114.23(15) . . ?
C10 C11 C12 120.81(16) . . ?
C7 C12 C11 118.76(16) . . ?
C7 C12 C13 122.89(15) . . ?
C11 C12 C13 118.34(15) . . ?
N1 C13 C14 110.88(14) . . ?
N1 C13 C12 111.04(13) . . ?
C14 C13 C12 114.09(14) . . ?
N1 C13 H13 106.8 . . ?
C14 C13 H13 106.8 . . ?
C12 C13 H13 106.8 . . ?
C5 C14 C1 118.79(16) . . ?
C5 C14 C13 122.67(16) . . ?
C1 C14 C13 118.54(15) . . ?
O2 C15 C16 108.51(15) . . ?
O2 C15 H15A 110.0 . . ?
C16 C15 H15A 110.0 . . ?
O2 C15 H15B 110.0 . . ?
C16 C15 H15B 110.0 . . ?
H15A C15 H15B 108.4 . . ?
O3 C16 C15 110.67(15) . . ?
O3 C16 H16A 109.5 . . ?
C15 C16 H16A 109.5 . . ?
O3 C16 H16B 109.5 . . ?
C15 C16 H16B 109.5 . . ?
H16A C16 H16B 108.1 . . ?
O3 C17 C18 109.83(16) . . ?
O3 C17 H17A 109.7 . . ?
C18 C17 H17A 109.7 . . ?
O3 C17 H17B 109.7 . . ?
C18 C17 H17B 109.7 . . ?
H17A C17 H17B 108.2 . . ?
O4 C18 C17 107.36(17) . . ?
O4 C18 H18A 110.2 . . ?
C17 C18 H18A 110.2 . . ?
O4 C18 H18B 110.2 . . ?
C17 C18 H18B 110.2 . . ?
H18A C18 H18B 108.5 . . ?
O4 C19 C20 108.80(16) . . ?
O4 C19 H19A 109.9 . . ?
C20 C19 H19A 109.9 . . ?
O4 C19 H19B 109.9 . . ?
C20 C19 H19B 109.9 . . ?
H19A C19 H19B 108.3 . . ?
O5 C20 C19 109.76(15) . . ?
O5 C20 H20A 109.7 . . ?
C19 C20 H20A 109.7 . . ?
O5 C20 H20B 109.7 . . ?
C19 C20 H20B 109.7 . . ?
H20A C20 H20B 108.2 . . ?
O5 C21 C22 109.68(14) . . ?
O5 C21 H21A 109.7 . . ?
C22 C21 H21A 109.7 . . ?
O5 C21 H21B 109.7 . . ?
C22 C21 H21B 109.7 . . ?
H21A C21 H21B 108.2 . . ?
O6 C22 C21 106.94(14) . . ?
O6 C22 H22A 110.3 . . ?
C21 C22 H22A 110.3 . . ?
O6 C22 H22B 110.3 . . ?
C21 C22 H22B 110.3 . . ?
H22A C22 H22B 108.6 . . ?
O7 C23 N1 122.71(16) . . ?
O7 C23 C24 120.86(15) . . ?
N1 C23 C24 116.43(15) . . ?
C29 C24 C25 119.80(16) . . ?
C29 C24 C23 117.14(15) . . ?
C25 C24 C23 123.06(16) . . ?
C26 C25 C24 119.45(17) . . ?
C26 C25 H25 120.3 . . ?
C24 C25 H25 120.3 . . ?
C27 C26 C25 120.52(18) . . ?
C27 C26 H26 119.7 . . ?
C25 C26 H26 119.7 . . ?
C28 C27 C26 119.98(17) . . ?
C28 C27 H27 120.0 . . ?
C26 C27 H27 120.0 . . ?
C27 C28 C29 119.98(18) . . ?
C27 C28 H28 120.0 . . ?
C29 C28 H28 120.0 . . ?
C24 C29 C28 120.26(17) . . ?
C24 C29 H29 119.9 . . ?
C28 C29 H29 119.9 . . ?
C23 N1 C13 123.17(15) . . ?
C23 N1 H98 117.7(12) . . ?
C13 N1 H98 119.2(12) . . ?
C1 O2 C15 116.82(14) . . ?
C16 O3 C17 112.92(15) . . ?
C18 O4 C19 113.77(15) . . ?
C20 O5 C21 111.43(13) . . ?
C11 O6 C22 118.72(13) . . ?

loop_
_geom_bond_atom_site_label_1
_geom_bond_atom_site_label_2
_geom_bond_distance
_geom_bond_site_symmetry_2
_geom_bond_publ_flag
C1 O2 1.368(2) . ?
C1 C2 1.388(2) . ?
C1 C14 1.405(2) . ?
C2 C3 1.384(3) . ?
C2 H2 0.9500 . ?
C3 C4 1.373(3) . ?
C3 H3 0.9500 . ?
C4 C5 1.404(2) . ?
C4 H4 0.9500 . ?
C5 C14 1.389(2) . ?
C5 C6 1.480(3) . ?
C6 O1 1.224(2) . ?
C6 C7 1.485(3) . ?
C7 C12 1.390(2) . ?
C7 C8 1.400(2) . ?
C8 C9 1.374(3) . ?
C8 H8 0.9500 . ?
C9 C10 1.390(3) . ?
C9 H9 0.9500 . ?
C10 C11 1.386(2) . ?
C10 H10 0.9500 . ?
C11 O6 1.365(2) . ?
C11 C12 1.407(2) . ?
C12 C13 1.514(2) . ?
C13 N1 1.476(2) . ?
C13 C14 1.512(2) . ?
C13 H13 1.0000 . ?
C15 O2 1.433(2) . ?
C15 C16 1.488(3) . ?
C15 H15A 0.9900 . ?
C15 H15B 0.9900 . ?
C16 O3 1.413(2) . ?
C16 H16A 0.9900 . ?
C16 H16B 0.9900 . ?
C17 O3 1.424(2) . ?
C17 C18 1.485(3) . ?
C17 H17A 0.9900 . ?
C17 H17B 0.9900 . ?
C18 O4 1.421(2) . ?
C18 H18A 0.9900 . ?
C18 H18B 0.9900 . ?
C19 O4 1.422(2) . ?
C19 C20 1.485(3) . ?
C19 H19A 0.9900 . ?
C19 H19B 0.9900 . ?
C20 O5 1.420(2) . ?
C20 H20A 0.9900 . ?
C20 H20B 0.9900 . ?
C21 O5 1.421(2) . ?
C21 C22 1.490(2) . ?
C21 H21A 0.9900 . ?
C21 H21B 0.9900 . ?
C22 O6 1.434(2) . ?
C22 H22A 0.9900 . ?
C22 H22B 0.9900 . ?
C23 O7 1.2316(19) . ?
C23 N1 1.343(2) . ?
C23 C24 1.511(2) . ?
C24 C29 1.388(2) . ?
C24 C25 1.394(2) . ?
C25 C26 1.388(2) . ?
C25 H25 0.9500 . ?
C26 C27 1.386(3) . ?
C26 H26 0.9500 . ?
C27 C28 1.379(3) . ?
C27 H27 0.9500 . ?
C28 C29 1.389(2) . ?
C28 H28 0.9500 . ?
C29 H29 0.9500 . ?
N1 H98 0.91(2) . ?

loop_
_cod_related_entry_id
_cod_related_entry_database
_cod_related_entry_code
1 ChemSpider 30660818
